data_7022366
loop_
_publ_author_name
'Zhang, Shi-Yuan'
'Shi, Wei'
'Ma, Jian-Gong'
'Zhang, Yu-Qi'
'Zhang, Zhen-Jie'
'Cheng, Peng'

_publ_section_title
;
 Hydrothermal synthesis of an ortho-metallated Co(III) complex anchored by
 a carboxylate group with a selective oxidation catalytic property.
;
_journal_issue 12
_journal_name_full 'Dalton transactions (Cambridge, England : 2003)'
_journal_page_first 4313
_journal_page_last 4318
_journal_paper_doi 10.1039/c2dt32468g
_journal_volume 42
_journal_year 2013
_chemical_formula_sum 'C36 H24 Co2 F8 N4 O12'
_chemical_formula_weight 974.45
_chemical_name_systematic
;
?
;
_space_group_IT_number 2
_symmetry_cell_setting triclinic
_symmetry_space_group_name_Hall '-P 1'
_symmetry_space_group_name_H-M 'P -1'
_atom_sites_solution_hydrogens geom
_atom_sites_solution_primary direct
_atom_sites_solution_secondary difmap
_audit_creation_method SHELXL-97
_cell_angle_alpha 82.747(15)
_cell_angle_beta 76.544(17)
_cell_angle_gamma 76.196(10)
_cell_formula_units_Z 1
_cell_length_a 7.0887(19)
_cell_length_b 10.429(3)
_cell_length_c 12.489(3)
_cell_measurement_reflns_used 8036
_cell_measurement_temperature 113(2)
_cell_measurement_theta_max 25.01
_cell_measurement_theta_min 1.68
_cell_volume 869.6(4)
_computing_cell_refinement crystalclear
_computing_data_collection crystalclear
_computing_data_reduction crystalclear
_computing_structure_refinement 'SHELXL-97 (Sheldrick, 1997)'
_computing_structure_solution 'SHELXS-97 (Sheldrick, 1990)'
_diffrn_ambient_temperature 113(2)
_diffrn_measured_fraction_theta_full 0.995
_diffrn_measured_fraction_theta_max 0.995
_diffrn_radiation_monochromator graphite
_diffrn_radiation_source 'fine-focus sealed tube'
_diffrn_radiation_type MoK\a
_diffrn_radiation_wavelength 0.71073
_diffrn_reflns_av_R_equivalents 0.0310
_diffrn_reflns_av_unetI/netI 0.0425
_diffrn_reflns_limit_h_max 8
_diffrn_reflns_limit_h_min -8
_diffrn_reflns_limit_k_max 12
_diffrn_reflns_limit_k_min -12
_diffrn_reflns_limit_l_max 14
_diffrn_reflns_limit_l_min -13
_diffrn_reflns_number 8036
_diffrn_reflns_theta_full 25.01
_diffrn_reflns_theta_max 25.01
_diffrn_reflns_theta_min 1.68
_exptl_absorpt_coefficient_mu 1.073
_exptl_absorpt_correction_T_max 0.8140
_exptl_absorpt_correction_T_min 0.6735
_exptl_absorpt_correction_type multi-scan
_exptl_absorpt_process_details crystalclear
_exptl_crystal_colour purple
_exptl_crystal_density_diffrn 1.861
_exptl_crystal_density_method 'not measured'
_exptl_crystal_description cuboid
_exptl_crystal_F_000 490
_exptl_crystal_size_max 0.40
_exptl_crystal_size_mid 0.24
_exptl_crystal_size_min 0.20
_refine_diff_density_max 0.278
_refine_diff_density_min -0.447
_refine_diff_density_rms 0.059
_refine_ls_extinction_coef 0.0160(16)
_refine_ls_extinction_expression Fc^*^=kFc[1+0.001xFc^2^\l^3^/sin(2\q)]^-1/4^
_refine_ls_extinction_method SHELXL
_refine_ls_goodness_of_fit_ref 1.047
_refine_ls_hydrogen_treatment mixed
_refine_ls_matrix_type full
_refine_ls_number_parameters 293
_refine_ls_number_reflns 3059
_refine_ls_number_restraints 1
_refine_ls_restrained_S_all 1.049
_refine_ls_R_factor_all 0.0276
_refine_ls_R_factor_gt 0.0247
_refine_ls_shift/su_max 0.000
_refine_ls_shift/su_mean 0.000
_refine_ls_structure_factor_coef Fsqd
_refine_ls_weighting_details 'calc w=1/[\s^2^(Fo^2^)+(0.0342P)^2^+0.0000P] where P=(Fo^2^+2Fc^2^)/3'
_refine_ls_weighting_scheme calc
_refine_ls_wR_factor_gt 0.0664
_refine_ls_wR_factor_ref 0.0670
_reflns_number_gt 2611
_reflns_number_total 3059
_reflns_threshold_expression >2sigma(I)
_cod_data_source_file c2dt32468g.txt
_cod_data_source_block 2
_cod_depositor_comments
;
The following automatic conversions were performed:

'_exptl_absorpt_correction_type' value 'Multi-scan' changed to
'multi-scan' according to
/home/saulius/struct/CIF-dictionaries/cif_core.dic dictionary named
'cif_core.dic' version 2.4.2 from 2011-04-26.

Automatic conversion script
Id: cif_fix_values 1891 2012-01-12 08:04:46Z andrius 
;
_cod_original_sg_symbol_H-M P-1
_cod_database_code 7022366

loop_
_symmetry_equiv_pos_as_xyz
'x, y, z'
'-x, -y, -z'

loop_
_atom_site_label
_atom_site_type_symbol
_atom_site_fract_x
_atom_site_fract_y
_atom_site_fract_z
_atom_site_U_iso_or_equiv
_atom_site_adp_type
_atom_site_occupancy
_atom_site_symmetry_multiplicity
_atom_site_calc_flag
_atom_site_refinement_flags
Co1 Co 0.30357(3) 0.97523(2) 0.196237(18) 0.00913(11) Uani 1 1 d .
C1 C 0.7557(3) 0.84011(18) 0.12417(15) 0.0107(4) Uani 1 1 d U
C2 C 0.7319(3) 0.70132(17) 0.11268(15) 0.0103(4) Uani 1 1 d .
C3 C 0.6967(3) 0.61535(18) 0.20431(15) 0.0123(4) Uani 1 1 d .
C4 C 0.6773(3) 0.48935(18) 0.19716(15) 0.0138(4) Uani 1 1 d .
C5 C 0.6963(3) 0.44497(18) 0.09569(16) 0.0138(4) Uani 1 1 d .
C6 C 0.7362(3) 0.52871(18) 0.00302(15) 0.0125(4) Uani 1 1 d .
C7 C 0.7533(3) 0.65628(17) 0.00927(15) 0.0099(4) Uani 1 1 d .
C8 C 0.7886(3) 0.74704(18) -0.09389(15) 0.0109(4) Uani 1 1 d .
C9 C 0.2145(3) 0.70270(19) 0.28864(16) 0.0160(4) Uani 1 1 d .
H9 H 0.2170 0.6911 0.2140 0.019 Uiso 1 1 calc R
C10 C 0.1859(3) 0.59959(19) 0.36723(16) 0.0190(5) Uani 1 1 d .
H10 H 0.1693 0.5187 0.3472 0.023 Uiso 1 1 calc R
C11 C 0.1819(3) 0.6170(2) 0.47591(17) 0.0217(5) Uani 1 1 d .
H11 H 0.1656 0.5472 0.5316 0.026 Uiso 1 1 calc R
C12 C 0.2018(3) 0.73708(19) 0.50232(16) 0.0169(5) Uani 1 1 d .
H12 H 0.1964 0.7515 0.5767 0.020 Uiso 1 1 calc R
C13 C 0.2297(3) 0.83644(18) 0.41902(15) 0.0114(4) Uani 1 1 d .
C14 C 0.2552(3) 0.96800(18) 0.43861(15) 0.0109(4) Uani 1 1 d .
C15 C 0.2418(3) 1.00599(19) 0.54335(15) 0.0151(4) Uani 1 1 d .
H15 H 0.2101 0.9483 0.6069 0.018 Uiso 1 1 calc R
C16 C 0.2747(3) 1.1275(2) 0.55402(16) 0.0174(5) Uani 1 1 d .
H16 H 0.2655 1.1551 0.6251 0.021 Uiso 1 1 calc R
C17 C 0.3214(3) 1.2096(2) 0.46058(16) 0.0169(5) Uani 1 1 d .
H17 H 0.3477 1.2935 0.4660 0.020 Uiso 1 1 calc R
C18 C 0.3290(3) 1.16676(19) 0.35908(16) 0.0147(4) Uani 1 1 d .
H18 H 0.3594 1.2234 0.2947 0.018 Uiso 1 1 calc R
F1 F 0.68390(17) 0.65194(10) 0.30692(8) 0.0183(3) Uani 1 1 d .
F2 F 0.63927(17) 0.40868(10) 0.28870(9) 0.0205(3) Uani 1 1 d .
F3 F 0.67345(17) 0.32287(10) 0.08863(9) 0.0216(3) Uani 1 1 d .
F4 F 0.75382(16) 0.48316(10) -0.09668(9) 0.0188(3) Uani 1 1 d .
N1 N 0.2389(2) 0.81800(15) 0.31296(12) 0.0107(3) Uani 1 1 d .
N2 N 0.2955(2) 1.04944(15) 0.34778(12) 0.0109(3) Uani 1 1 d .
O1 O 0.61015(18) 0.91833(12) 0.17678(10) 0.0123(3) Uani 1 1 d U
O2 O 0.92138(19) 0.86514(13) 0.08298(11) 0.0178(3) Uani 1 1 d .
O3 O 0.65782(18) 0.85537(12) -0.09504(10) 0.0108(3) Uani 1 1 d .
O4 O 0.93711(19) 0.71280(12) -0.16749(10) 0.0170(3) Uani 1 1 d .
O5 O -0.0117(2) 1.03992(14) 0.21015(11) 0.0137(3) Uani 1 1 d .
O6 O 0.3167(2) 0.87194(14) 0.06301(11) 0.0136(3) Uani 1 1 d .
H6A H 0.408(3) 0.862(2) 0.0132(17) 0.020 Uiso 1 1 d .
H5A H -0.039(3) 1.123(2) 0.1961(16) 0.020 Uiso 1 1 d .
H6B H 0.216(3) 0.876(2) 0.0473(17) 0.020 Uiso 1 1 d .
H5B H -0.046(3) 1.003(2) 0.1721(17) 0.020 Uiso 1 1 d .

loop_
_atom_site_aniso_label
_atom_site_aniso_U_11
_atom_site_aniso_U_22
_atom_site_aniso_U_33
_atom_site_aniso_U_23
_atom_site_aniso_U_13
_atom_site_aniso_U_12
Co1 0.01025(16) 0.00953(16) 0.00787(17) -0.00044(11) -0.00163(11) -0.00303(11)
C1 0.0133(10) 0.0126(10) 0.0080(10) -0.0009(7) -0.0074(8) -0.0012(7)
C2 0.0056(9) 0.0106(10) 0.0143(10) -0.0009(8) -0.0032(8) 0.0003(7)
C3 0.0116(10) 0.0141(10) 0.0116(10) -0.0032(8) -0.0041(8) -0.0007(8)
C4 0.0153(10) 0.0120(10) 0.0136(11) 0.0042(8) -0.0054(9) -0.0023(8)
C5 0.0135(10) 0.0064(10) 0.0230(11) -0.0028(8) -0.0051(9) -0.0028(8)
C6 0.0126(10) 0.0145(10) 0.0111(10) -0.0039(8) -0.0048(8) -0.0004(8)
C7 0.0061(9) 0.0100(10) 0.0131(10) -0.0019(8) -0.0031(8) 0.0010(7)
C8 0.0124(10) 0.0110(10) 0.0121(10) -0.0016(8) -0.0063(9) -0.0041(8)
C9 0.0157(11) 0.0155(10) 0.0172(11) -0.0039(9) -0.0022(9) -0.0040(8)
C10 0.0172(11) 0.0118(10) 0.0274(13) -0.0006(9) -0.0023(10) -0.0049(8)
C11 0.0198(12) 0.0187(11) 0.0245(12) 0.0095(9) -0.0035(10) -0.0071(9)
C12 0.0136(11) 0.0211(11) 0.0147(11) 0.0029(9) -0.0024(9) -0.0040(8)
C13 0.0054(9) 0.0149(10) 0.0120(10) 0.0004(8) -0.0007(8) -0.0001(7)
C14 0.0055(9) 0.0151(10) 0.0114(10) -0.0022(8) -0.0023(8) 0.0001(7)
C15 0.0092(10) 0.0240(11) 0.0106(10) -0.0009(8) -0.0010(8) -0.0017(8)
C16 0.0119(11) 0.0259(12) 0.0144(11) -0.0107(9) -0.0040(9) 0.0018(8)
C17 0.0142(11) 0.0147(10) 0.0240(12) -0.0075(9) -0.0075(9) -0.0004(8)
C18 0.0140(10) 0.0139(10) 0.0163(11) -0.0013(8) -0.0045(9) -0.0020(8)
F1 0.0295(7) 0.0181(6) 0.0090(6) -0.0019(5) -0.0064(5) -0.0057(5)
F2 0.0282(7) 0.0154(6) 0.0160(6) 0.0073(5) -0.0036(5) -0.0064(5)
F3 0.0310(7) 0.0091(6) 0.0279(7) -0.0014(5) -0.0087(6) -0.0082(5)
F4 0.0285(7) 0.0153(6) 0.0149(6) -0.0067(5) -0.0069(5) -0.0042(5)
N1 0.0089(8) 0.0120(8) 0.0111(8) -0.0016(7) -0.0010(7) -0.0025(6)
N2 0.0089(8) 0.0122(8) 0.0119(9) -0.0007(7) -0.0031(7) -0.0019(6)
O1 0.0103(7) 0.0114(7) 0.0157(7) -0.0040(5) -0.0031(6) -0.0015(5)
O2 0.0111(8) 0.0198(8) 0.0240(8) -0.0058(6) -0.0004(6) -0.0073(6)
O3 0.0095(7) 0.0100(7) 0.0112(7) 0.0002(5) -0.0009(6) -0.0003(5)
O4 0.0166(8) 0.0144(7) 0.0144(7) -0.0006(6) 0.0030(6) 0.0010(6)
O5 0.0146(7) 0.0140(8) 0.0141(8) -0.0032(6) -0.0032(6) -0.0048(6)
O6 0.0080(8) 0.0209(8) 0.0123(8) -0.0052(6) -0.0002(6) -0.0034(6)

loop_
_atom_type_symbol
_atom_type_description
_atom_type_scat_dispersion_real
_atom_type_scat_dispersion_imag
_atom_type_scat_source
C C 0.0033 0.0016 'International Tables Vol C Tables 4.2.6.8 and 6.1.1.4'
H H 0.0000 0.0000 'International Tables Vol C Tables 4.2.6.8 and 6.1.1.4'
O O 0.0106 0.0060 'International Tables Vol C Tables 4.2.6.8 and 6.1.1.4'
N N 0.0061 0.0033 'International Tables Vol C Tables 4.2.6.8 and 6.1.1.4'
Co Co 0.3494 0.9721 'International Tables Vol C Tables 4.2.6.8 and 6.1.1.4'
F F 0.0171 0.0103 'International Tables Vol C Tables 4.2.6.8 and 6.1.1.4'

loop_
_geom_angle_atom_site_label_1
_geom_angle_atom_site_label_2
_geom_angle_atom_site_label_3
_geom_angle
_geom_angle_site_symmetry_1
_geom_angle_site_symmetry_3
O6 Co1 O3 91.85(6) . 2_675
O6 Co1 O1 90.20(5) . .
O3 Co1 O1 88.44(5) 2_675 .
O6 Co1 N1 93.48(6) . .
O3 Co1 N1 173.04(5) 2_675 .
O1 Co1 N1 96.00(6) . .
O6 Co1 N2 170.34(6) . .
O3 Co1 N2 97.56(6) 2_675 .
O1 Co1 N2 87.90(5) . .
N1 Co1 N2 77.31(6) . .
O6 Co1 O5 89.11(5) . .
O3 Co1 O5 89.20(5) 2_675 .
O1 Co1 O5 177.52(5) . .
N1 Co1 O5 86.41(6) . .
N2 Co1 O5 93.18(6) . .
O2 C1 O1 125.22(17) . .
O2 C1 C2 116.59(15) . .
O1 C1 C2 118.15(16) . .
C3 C2 C7 118.21(17) . .
C3 C2 C1 120.65(16) . .
C7 C2 C1 121.09(16) . .
F1 C3 C4 116.94(17) . .
F1 C3 C2 120.72(16) . .
C4 C3 C2 122.33(17) . .
F2 C4 C3 120.74(16) . .
F2 C4 C5 119.59(17) . .
C3 C4 C5 119.68(18) . .
F3 C5 C4 119.78(17) . .
F3 C5 C6 121.50(17) . .
C4 C5 C6 118.72(17) . .
F4 C6 C5 117.86(16) . .
F4 C6 C7 120.01(17) . .
C5 C6 C7 122.11(17) . .
C6 C7 C2 118.92(18) . .
C6 C7 C8 120.58(16) . .
C2 C7 C8 120.47(16) . .
O4 C8 O3 126.33(18) . .
O4 C8 C7 118.99(16) . .
O3 C8 C7 114.67(16) . .
N1 C9 C10 122.83(18) . .
N1 C9 H9 118.6 . .
C10 C9 H9 118.6 . .
C9 C10 C11 118.39(19) . .
C9 C10 H10 120.8 . .
C11 C10 H10 120.8 . .
C12 C11 C10 119.20(19) . .
C12 C11 H11 120.4 . .
C10 C11 H11 120.4 . .
C11 C12 C13 119.26(18) . .
C11 C12 H12 120.4 . .
C13 C12 H12 120.4 . .
N1 C13 C12 121.40(17) . .
N1 C13 C14 115.21(16) . .
C12 C13 C14 123.38(16) . .
N2 C14 C15 121.26(17) . .
N2 C14 C13 115.79(15) . .
C15 C14 C13 122.94(17) . .
C16 C15 C14 119.29(18) . .
C16 C15 H15 120.4 . .
C14 C15 H15 120.4 . .
C15 C16 C17 119.41(18) . .
C15 C16 H16 120.3 . .
C17 C16 H16 120.3 . .
C16 C17 C18 118.36(18) . .
C16 C17 H17 120.8 . .
C18 C17 H17 120.8 . .
N2 C18 C17 122.74(18) . .
N2 C18 H18 118.6 . .
C17 C18 H18 118.6 . .
C9 N1 C13 118.89(16) . .
C9 N1 Co1 125.08(13) . .
C13 N1 Co1 115.98(12) . .
C18 N2 C14 118.89(16) . .
C18 N2 Co1 125.51(13) . .
C14 N2 Co1 115.60(12) . .
C1 O1 Co1 140.05(12) . .
C8 O3 Co1 125.25(12) . 2_675
Co1 O5 H5A 108.6(14) . .
Co1 O5 H5B 110.1(16) . .
H5A O5 H5B 112(2) . .
Co1 O6 H6A 123.2(16) . .
Co1 O6 H6B 115.7(15) . .
H6A O6 H6B 114(2) . .

loop_
_geom_bond_atom_site_label_1
_geom_bond_atom_site_label_2
_geom_bond_distance
_geom_bond_site_symmetry_2
Co1 O6 2.0664(14) .
Co1 O3 2.0735(14) 2_675
Co1 O1 2.0759(14) .
Co1 N1 2.1139(16) .
Co1 N2 2.1173(15) .
Co1 O5 2.1466(15) .
C1 O2 1.243(2) .
C1 O1 1.257(2) .
C1 C2 1.525(2) .
C2 C3 1.375(3) .
C2 C7 1.393(2) .
C3 F1 1.360(2) .
C3 C4 1.369(3) .
C4 F2 1.345(2) .
C4 C5 1.370(3) .
C5 F3 1.337(2) .
C5 C6 1.376(3) .
C6 F4 1.357(2) .
C6 C7 1.378(3) .
C7 C8 1.508(3) .
C8 O4 1.239(2) .
C8 O3 1.280(2) .
C9 N1 1.336(2) .
C9 C10 1.381(3) .
C9 H9 0.9500 .
C10 C11 1.385(3) .
C10 H10 0.9500 .
C11 C12 1.381(3) .
C11 H11 0.9500 .
C12 C13 1.388(3) .
C12 H12 0.9500 .
C13 N1 1.347(2) .
C13 C14 1.483(3) .
C14 N2 1.346(2) .
C14 C15 1.390(2) .
C15 C16 1.370(3) .
C15 H15 0.9500 .
C16 C17 1.381(3) .
C16 H16 0.9500 .
C17 C18 1.382(3) .
C17 H17 0.9500 .
C18 N2 1.331(2) .
C18 H18 0.9500 .
O3 Co1 2.0735(14) 2_675
O5 H5A 0.85(2) .
O5 H5B 0.76(2) .
O6 H6A 0.78(2) .
O6 H6B 0.78(2) .

loop_
_geom_torsion_atom_site_label_1
_geom_torsion_atom_site_label_2
_geom_torsion_atom_site_label_3
_geom_torsion_atom_site_label_4
_geom_torsion
_geom_torsion_site_symmetry_1
_geom_torsion_site_symmetry_4
O2 C1 C2 C3 115.0(2) . .
O1 C1 C2 C3 -62.9(2) . .
O2 C1 C2 C7 -62.4(2) . .
O1 C1 C2 C7 119.72(19) . .
C7 C2 C3 F1 176.87(15) . .
C1 C2 C3 F1 -0.6(3) . .
C7 C2 C3 C4 -1.6(3) . .
C1 C2 C3 C4 -179.06(17) . .
F1 C3 C4 F2 2.6(3) . .
C2 C3 C4 F2 -178.79(16) . .
F1 C3 C4 C5 -177.52(16) . .
C2 C3 C4 C5 1.0(3) . .
F2 C4 C5 F3 1.2(3) . .
C3 C4 C5 F3 -178.65(16) . .
F2 C4 C5 C6 -179.66(16) . .
C3 C4 C5 C6 0.5(3) . .
F3 C5 C6 F4 -0.6(3) . .
C4 C5 C6 F4 -179.77(16) . .
F3 C5 C6 C7 177.70(16) . .
C4 C5 C6 C7 -1.4(3) . .
F4 C6 C7 C2 179.12(15) . .
C5 C6 C7 C2 0.8(3) . .
F4 C6 C7 C8 0.9(3) . .
C5 C6 C7 C8 -177.41(17) . .
C3 C2 C7 C6 0.7(3) . .
C1 C2 C7 C6 178.11(16) . .
C3 C2 C7 C8 178.93(16) . .
C1 C2 C7 C8 -3.7(3) . .
C6 C7 C8 O4 -58.0(2) . .
C2 C7 C8 O4 123.80(18) . .
C6 C7 C8 O3 122.69(18) . .
C2 C7 C8 O3 -55.5(2) . .
N1 C9 C10 C11 0.2(3) . .
C9 C10 C11 C12 1.5(3) . .
C10 C11 C12 C13 -1.4(3) . .
C11 C12 C13 N1 -0.4(3) . .
C11 C12 C13 C14 -179.21(17) . .
N1 C13 C14 N2 -3.7(2) . .
C12 C13 C14 N2 175.22(16) . .
N1 C13 C14 C15 177.25(16) . .
C12 C13 C14 C15 -3.8(3) . .
N2 C14 C15 C16 -1.5(3) . .
C13 C14 C15 C16 177.53(17) . .
C14 C15 C16 C17 -0.3(3) . .
C15 C16 C17 C18 1.4(3) . .
C16 C17 C18 N2 -0.8(3) . .
C10 C9 N1 C13 -1.9(3) . .
C10 C9 N1 Co1 175.43(14) . .
C12 C13 N1 C9 2.0(3) . .
C14 C13 N1 C9 -179.06(15) . .
C12 C13 N1 Co1 -175.58(14) . .
C14 C13 N1 Co1 3.4(2) . .
O6 Co1 N1 C9 -2.08(15) . .
O3 Co1 N1 C9 137.8(4) 2_675 .
O1 Co1 N1 C9 -92.65(15) . .
N2 Co1 N1 C9 -179.13(16) . .
O5 Co1 N1 C9 86.80(15) . .
O6 Co1 N1 C13 175.32(13) . .
O3 Co1 N1 C13 -44.7(5) 2_675 .
O1 Co1 N1 C13 84.75(13) . .
N2 Co1 N1 C13 -1.72(12) . .
O5 Co1 N1 C13 -95.79(13) . .
C17 C18 N2 C14 -0.9(3) . .
C17 C18 N2 Co1 179.97(13) . .
C15 C14 N2 C18 2.1(3) . .
C13 C14 N2 C18 -177.00(15) . .
C15 C14 N2 Co1 -178.73(13) . .
C13 C14 N2 Co1 2.2(2) . .
O6 Co1 N2 C18 160.9(3) . .
O3 Co1 N2 C18 -6.00(15) 2_675 .
O1 Co1 N2 C18 82.15(15) . .
N1 Co1 N2 C18 178.78(16) . .
O5 Co1 N2 C18 -95.62(15) . .
O6 Co1 N2 C14 -18.2(4) . .
O3 Co1 N2 C14 174.85(12) 2_675 .
O1 Co1 N2 C14 -97.00(13) . .
N1 Co1 N2 C14 -0.36(12) . .
O5 Co1 N2 C14 85.24(13) . .
O2 C1 O1 Co1 141.28(16) . .
C2 C1 O1 Co1 -41.0(3) . .
O6 Co1 O1 C1 -10.68(19) . .
O3 Co1 O1 C1 -102.52(19) 2_675 .
N1 Co1 O1 C1 82.84(19) . .
N2 Co1 O1 C1 159.85(19) . .
O5 Co1 O1 C1 -84.4(11) . .
O4 C8 O3 Co1 -18.6(3) . 2_675
C7 C8 O3 Co1 160.64(11) . 2_675
